data_1508736
loop_
_publ_author_name
'Wang, Ruomeng'
'Bojase, Gomotsang'
'Willis, Anthony C.'
'Paddon-Row, Michael N'
'Sherburn, Michael S.'

_publ_section_title
;
 Nitroso-dienophile additions to dendralenes: a short synthesis of
 branched aminosugars.
;
_journal_issue 22
_journal_name_full 'Organic letters'
_journal_page_first 5652
_journal_page_last 5655
_journal_paper_doi 10.1021/ol302619r
_journal_volume 14
_journal_year 2012
_chemical_compound_source local
_chemical_formula_moiety 'C18 H18 N2 O2'
_chemical_formula_sum 'C18 H18 N2 O2'
_chemical_formula_weight 294.35
_space_group_IT_number 29
_symmetry_cell_setting orthorhombic
_symmetry_space_group_name_Hall 'P 2c -2ac'
_symmetry_space_group_name_H-M 'P c a 21'
_atom_sites_solution_hydrogens geom
_atom_sites_solution_primary direct
_audit_creation_date 09-07-28
_audit_creation_method CRYSTALS_ver_12.85
_audit_update_record
;
2009-07-28 - Report on C18 H18 N2 O2
             by Anthony C. Willis
             for (Cynthia) Ruomeng Wang and Mick Sherburn
2009-07-29 - passes checkcif tests with minor warnings
;
_cell_angle_alpha 90
_cell_angle_beta 90
_cell_angle_gamma 90
_cell_formula_units_Z 4
_cell_length_a 15.3122(4)
_cell_length_b 15.6051(4)
_cell_length_c 6.1644(1)
_cell_measurement_reflns_used 20107
_cell_measurement_temperature 200
_cell_measurement_theta_max 30
_cell_measurement_theta_min 2.6
_cell_volume 1472.97(6)
_computing_cell_refinement 'DENZO/SCALEPACK (Otwinowski & Minor, 1997)'
_computing_data_collection 'COLLECT (Nonius, 1997-2001).'
_computing_data_reduction 'DENZO/SCALEPACK (Otwinowski & Minor, 1997)'
_computing_molecular_graphics
; 
ORTEP-II (Johnson 1976) in teXsan (MSC, 1992-1997)
;
_computing_publication_material 'CRYSTALS (Betteridge et al., 2003)'
_computing_structure_refinement 'CRYSTALS (Betteridge et al., 2003)'
_computing_structure_solution 'SIR92 (Altomare et al., 1994)'
_diffrn_ambient_temperature 200
_diffrn_measured_fraction_theta_full 0.998
_diffrn_measured_fraction_theta_max 0.998
_diffrn_measurement_device 'Nonius KappaCCD'
_diffrn_measurement_device_type Area
_diffrn_measurement_method '\f & \w scans'
_diffrn_radiation_monochromator graphite
_diffrn_radiation_type 'Mo K\a'
_diffrn_radiation_wavelength 0.71073
_diffrn_reflns_av_R_equivalents 0.052
_diffrn_reflns_limit_h_max 21
_diffrn_reflns_limit_h_min -21
_diffrn_reflns_limit_k_max 21
_diffrn_reflns_limit_k_min -21
_diffrn_reflns_limit_l_max 8
_diffrn_reflns_limit_l_min -8
_diffrn_reflns_number 24216
_diffrn_reflns_theta_full 30.020
_diffrn_reflns_theta_max 30.020
_diffrn_reflns_theta_min 2.610
_diffrn_standards_number 0
_exptl_absorpt_coefficient_mu 0.088
_exptl_absorpt_correction_T_max 0.995
_exptl_absorpt_correction_T_min 0.975
_exptl_absorpt_correction_type integration
_exptl_absorpt_process_details
;
via Gaussian method (Coppens, 1970) implemented in maXus (2000)
;
_exptl_crystal_colour colourless
_exptl_crystal_density_diffrn 1.327
_exptl_crystal_density_method 'not measured'
_exptl_crystal_description needle
_exptl_crystal_F_000 624
_exptl_crystal_size_max 0.50
_exptl_crystal_size_mid 0.11
_exptl_crystal_size_min 0.06
_refine_diff_density_max 0.20
_refine_diff_density_min -0.22
_refine_ls_abs_structure_details
;
The space group is polar but,
in the absence of significant anomalous scattering, 
the Friedel pairs have been merged
and the absolute structure of the crystal has not been determined. 
The space group is not enantiomorphic so
the compound is present as a racemate within the crystal structure.
;
_refine_ls_extinction_method None
_refine_ls_goodness_of_fit_ref 0.8013
_refine_ls_hydrogen_treatment refxyz
_refine_ls_matrix_type full
_refine_ls_number_parameters 253
_refine_ls_number_reflns 2337
_refine_ls_number_restraints 1
_refine_ls_R_factor_all 0.0429
_refine_ls_R_factor_gt 0.0305
_refine_ls_shift/su_max 0.000519
_refine_ls_structure_factor_coef Fsqd
_refine_ls_weighting_details
;
 Method= Modified Sheldrick 
 w=1/[\s^2^(F^2^) + ( 0.02P)^2^ + 0.00P] 
 ,where P=(max(Fo^2^,0) + 2Fc^2^)/3 
;
_refine_ls_weighting_scheme calc
_refine_ls_wR_factor_all 0.0662
_refine_ls_wR_factor_gt 0.0635
_refine_ls_wR_factor_ref 0.0662
_reflns_limit_h_max 21
_reflns_limit_h_min 0
_reflns_limit_k_max 21
_reflns_limit_k_min 0
_reflns_limit_l_max 8
_reflns_limit_l_min 0
_reflns_number_gt 1803
_reflns_number_total 2337
_reflns_threshold_expression I>2.0\s(I)
_oxford_diffrn_Wilson_B_factor 2.66
_oxford_diffrn_Wilson_scale 0.94
_oxford_refine_ls_r_factor_ref 0.0429
_oxford_refine_ls_scale 1.080(4)
_oxford_reflns_number_all 2337
_oxford_reflns_threshold_expression_ref I>-10.0\s(I)
_oxford_structure_analysis_title 'transform axes for std setting of sp gp'
_cod_data_source_file ol302619r_si_005.cif
_cod_data_source_block she0928b
_cod_depositor_comments
;
The following automatic conversions were performed:

'_symmetry_cell_setting' value 'Orthorhombic' changed to
'orthorhombic' according to
/home/saulius/struct/CIF-dictionaries/cif_core.dic dictionary named
'cif_core.dic' version 2.4.2 from 2011-04-26.

Automatic conversion script
Id: cif_fix_values 1891 2012-01-12 08:04:46Z andrius 
;
_cod_original_sg_symbol_H-M 'P c a 21 '
_cod_database_code 1508736

loop_
_symmetry_equiv_pos_as_xyz
x,y,z
-x+1/2,y,z+1/2
x+1/2,-y,z
-x,-y,z+1/2

loop_
_atom_site_label
_atom_site_type_symbol
_atom_site_fract_x
_atom_site_fract_y
_atom_site_fract_z
_atom_site_U_iso_or_equiv
_atom_site_occupancy
_atom_site_adp_type
N1 N 0.39048(8) 0.81719(8) 0.5756(2) 0.0316 1.0000 Uani
O2 O 0.38073(6) 0.74833(6) 0.4174(2) 0.0323 1.0000 Uani
C3 C 0.41614(10) 0.67214(9) 0.5095(3) 0.0304 1.0000 Uani
C4 C 0.39870(11) 0.60134(10) 0.3469(3) 0.0358 1.0000 Uani
O5 O 0.42051(7) 0.52072(7) 0.4422(2) 0.0368 1.0000 Uani
N6 N 0.35640(8) 0.50257(8) 0.6103(2) 0.0306 1.0000 Uani
C7 C 0.37634(10) 0.55978(10) 0.7947(3) 0.0328 1.0000 Uani
C8 C 0.37177(9) 0.65167(10) 0.7198(3) 0.0289 1.0000 Uani
C9 C 0.32909(10) 0.71253(10) 0.8254(3) 0.0308 1.0000 Uani
C10 C 0.32573(10) 0.80331(10) 0.7477(3) 0.0318 1.0000 Uani
C11 C 0.38371(9) 0.89548(10) 0.4580(3) 0.0311 1.0000 Uani
C12 C 0.33839(11) 0.96580(11) 0.5394(3) 0.0385 1.0000 Uani
C13 C 0.33836(12) 1.04274(11) 0.4263(4) 0.0448 1.0000 Uani
C14 C 0.38209(12) 1.05023(12) 0.2307(3) 0.0457 1.0000 Uani
C15 C 0.42583(11) 0.97984(12) 0.1477(3) 0.0420 1.0000 Uani
C16 C 0.42691(10) 0.90282(11) 0.2584(3) 0.0353 1.0000 Uani
C17 C 0.36400(9) 0.41302(10) 0.6589(3) 0.0306 1.0000 Uani
C18 C 0.39788(10) 0.35556(10) 0.5073(3) 0.0369 1.0000 Uani
C19 C 0.40139(11) 0.26868(11) 0.5560(3) 0.0430 1.0000 Uani
C20 C 0.37028(12) 0.23790(11) 0.7525(3) 0.0428 1.0000 Uani
C21 C 0.33497(11) 0.29470(11) 0.8999(3) 0.0433 1.0000 Uani
C22 C 0.33212(11) 0.38193(10) 0.8551(3) 0.0387 1.0000 Uani
H31 H 0.4815(10) 0.6793(9) 0.521(3) 0.0352 1.0000 Uiso
H41 H 0.4399(10) 0.6072(10) 0.221(3) 0.0424 1.0000 Uiso
H42 H 0.3348(10) 0.6015(10) 0.303(3) 0.0410 1.0000 Uiso
H71 H 0.4399(10) 0.5439(9) 0.857(3) 0.0401 1.0000 Uiso
H72 H 0.3296(10) 0.5490(10) 0.903(3) 0.0380 1.0000 Uiso
H91 H 0.2980(9) 0.6986(10) 0.959(3) 0.0375 1.0000 Uiso
H101 H 0.3436(9) 0.8447(10) 0.864(3) 0.0381 1.0000 Uiso
H102 H 0.2661(10) 0.8187(8) 0.702(3) 0.0368 1.0000 Uiso
H121 H 0.3074(11) 0.9602(10) 0.675(3) 0.0454 1.0000 Uiso
H131 H 0.3076(10) 1.0935(11) 0.488(3) 0.0531 1.0000 Uiso
H141 H 0.3831(11) 1.1049(12) 0.158(3) 0.0549 1.0000 Uiso
H151 H 0.4587(10) 0.9810(11) 0.013(3) 0.0510 1.0000 Uiso
H161 H 0.4590(10) 0.8509(10) 0.204(3) 0.0423 1.0000 Uiso
H181 H 0.4201(10) 0.3782(11) 0.373(3) 0.0444 1.0000 Uiso
H191 H 0.4310(11) 0.2291(11) 0.451(3) 0.0520 1.0000 Uiso
H201 H 0.3749(11) 0.1787(12) 0.774(3) 0.0512 1.0000 Uiso
H211 H 0.3133(11) 0.2732(11) 1.038(4) 0.0522 1.0000 Uiso
H221 H 0.3091(10) 0.4193(11) 0.961(3) 0.0462 1.0000 Uiso

loop_
_atom_site_aniso_label
_atom_site_aniso_U_11
_atom_site_aniso_U_22
_atom_site_aniso_U_33
_atom_site_aniso_U_23
_atom_site_aniso_U_13
_atom_site_aniso_U_12
N1 0.0383(7) 0.0285(6) 0.0281(6) -0.0051(6) 0.0019(6) -0.0031(5)
O2 0.0418(5) 0.0285(5) 0.0265(5) -0.0041(5) 0.0015(5) 0.0002(4)
C3 0.0309(7) 0.0296(7) 0.0307(7) -0.0008(6) 0.0035(6) 0.0016(6)
C4 0.0483(9) 0.0298(8) 0.0292(7) -0.0012(7) 0.0089(8) 0.0007(7)
O5 0.0410(6) 0.0322(6) 0.0373(6) 0.0005(5) 0.0161(5) 0.0035(5)
N6 0.0330(6) 0.0314(7) 0.0275(6) -0.0029(6) 0.0067(5) 0.0006(5)
C7 0.0382(9) 0.0335(8) 0.0266(8) -0.0030(6) -0.0011(7) 0.0017(7)
C8 0.0293(7) 0.0321(8) 0.0252(7) -0.0012(6) -0.0035(6) -0.0014(6)
C9 0.0346(8) 0.0327(8) 0.0250(7) -0.0003(6) 0.0004(6) 0.0001(6)
C10 0.0367(8) 0.0320(8) 0.0267(7) -0.0047(7) 0.0030(7) 0.0002(7)
C11 0.0313(7) 0.0291(7) 0.0328(8) -0.0011(6) -0.0027(7) -0.0049(6)
C12 0.0463(10) 0.0330(8) 0.0361(9) -0.0033(7) 0.0027(8) -0.0029(7)
C13 0.0566(10) 0.0301(9) 0.0477(10) -0.0029(8) -0.0033(9) -0.0001(7)
C14 0.0583(11) 0.0342(9) 0.0446(10) 0.0074(8) -0.0057(9) -0.0083(8)
C15 0.0451(9) 0.0460(10) 0.0351(8) 0.0049(8) 0.0004(8) -0.0118(8)
C16 0.0348(8) 0.0367(8) 0.0344(8) -0.0005(7) 0.0017(7) -0.0046(7)
C17 0.0273(7) 0.0311(8) 0.0334(8) -0.0014(7) -0.0007(7) 0.0000(6)
C18 0.0404(8) 0.0345(8) 0.0358(8) -0.0046(7) 0.0020(8) 0.0004(7)
C19 0.0456(10) 0.0340(9) 0.0496(11) -0.0058(9) 0.0000(9) 0.0040(7)
C20 0.0484(10) 0.0322(8) 0.0477(10) 0.0023(8) -0.0041(9) 0.0001(8)
C21 0.0469(9) 0.0406(10) 0.0424(10) 0.0063(8) 0.0015(9) -0.0045(7)
C22 0.0401(9) 0.0368(9) 0.0391(9) -0.0014(8) 0.0070(7) 0.0003(7)

loop_
_atom_type_symbol
_atom_type_scat_dispersion_real
_atom_type_scat_dispersion_imag
_atom_type_scat_Cromer_Mann_a1
_atom_type_scat_Cromer_Mann_b1
_atom_type_scat_Cromer_Mann_a2
_atom_type_scat_Cromer_Mann_b2
_atom_type_scat_Cromer_Mann_a3
_atom_type_scat_Cromer_Mann_b3
_atom_type_scat_Cromer_Mann_a4
_atom_type_scat_Cromer_Mann_b4
_atom_type_scat_Cromer_Mann_c
_atom_type_scat_source
C 0.0033 0.0016 2.3100 20.8439 1.0200 10.2075 1.5886 0.5687 0.8650 51.6512 0.2156 'International Tables Vol C 4.2.6.8 and 6.1.1.4'
H 0.0000 0.0000 0.4930 10.5109 0.3229 26.1257 0.1402 3.1424 0.0408 57.7998 0.0030 'International Tables Vol C 4.2.6.8 and 6.1.1.4'
N 0.0061 0.0033 12.2126 0.0057 3.1322 9.8933 2.0125 28.9975 1.1663 0.5826 -11.5290 'International Tables Vol C 4.2.6.8 and 6.1.1.4'
O 0.0106 0.0060 3.0485 13.2771 2.2868 5.7011 1.5463 0.3239 0.8670 32.9089 0.2508 'International Tables Vol C 4.2.6.8 and 6.1.1.4'

loop_
_exptl_crystal_face_index_h
_exptl_crystal_face_index_k
_exptl_crystal_face_index_l
_exptl_crystal_face_perp_dist
0 0 1 0.250
0 0 -1 0.250
1 0 0 0.030
-1 0 0 0.080
0 1 0 0.010
0 -1 0 0.050
1 1 0 0.005
-1 1 0 0.050

loop_
_geom_angle_atom_site_label_1
_geom_angle_atom_site_label_2
_geom_angle_atom_site_label_3
_geom_angle
_geom_angle_publ_flag
O2 N1 C10 107.78(10) yes
O2 N1 C11 106.50(11) yes
C10 N1 C11 116.44(12) yes
N1 O2 C3 108.02(11) yes
O2 C3 C4 106.13(13) yes
O2 C3 C8 110.50(12) yes
C4 C3 C8 109.70(12) yes
O2 C3 H31 108.3(8) no
C4 C3 H31 107.6(9) no
C8 C3 H31 114.2(9) no
C3 C4 O5 109.21(14) yes
C3 C4 H41 109.5(9) no
O5 C4 H41 104.6(9) no
C3 C4 H42 110.2(10) no
O5 C4 H42 109.7(9) no
H41 C4 H42 113.4(15) no
C4 O5 N6 107.86(10) yes
O5 N6 C7 106.92(11) yes
O5 N6 C17 106.48(10) yes
C7 N6 C17 114.29(13) yes
N6 C7 C8 109.23(12) yes
N6 C7 H71 108.8(9) no
C8 C7 H71 111.8(8) no
N6 C7 H72 105.5(10) no
C8 C7 H72 109.5(9) no
H71 C7 H72 111.8(15) no
C7 C8 C3 116.53(13) yes
C7 C8 C9 123.67(14) yes
C3 C8 C9 119.76(14) yes
C8 C9 C10 122.60(14) yes
C8 C9 H91 119.7(9) no
C10 C9 H91 117.7(9) no
C9 C10 N1 110.36(13) yes
C9 C10 H101 111.7(10) no
N1 C10 H101 103.8(10) no
C9 C10 H102 110.7(8) no
N1 C10 H102 112.7(10) no
H101 C10 H102 107.4(12) no
N1 C11 C12 121.93(15) yes
N1 C11 C16 118.85(14) yes
C12 C11 C16 119.16(15) yes
C11 C12 C13 120.05(16) yes
C11 C12 H121 119.1(10) no
C13 C12 H121 120.9(10) no
C12 C13 C14 120.69(17) yes
C12 C13 H131 119.8(11) no
C14 C13 H131 119.5(11) no
C13 C14 C15 119.28(18) yes
C13 C14 H141 119.3(12) no
C15 C14 H141 121.4(12) no
C14 C15 C16 120.87(18) yes
C14 C15 H151 123.5(10) no
C16 C15 H151 115.6(11) no
C11 C16 C15 119.92(16) yes
C11 C16 H161 117.2(10) no
C15 C16 H161 122.8(10) no
N6 C17 C18 121.11(14) yes
N6 C17 C22 119.53(14) yes
C18 C17 C22 119.24(15) yes
C17 C18 C19 119.77(17) yes
C17 C18 H181 118.2(11) no
C19 C18 H181 122.0(11) no
C18 C19 C20 120.89(17) yes
C18 C19 H191 118.6(11) no
C20 C19 H191 120.3(11) no
C19 C20 C21 119.14(16) yes
C19 C20 H201 115.9(12) no
C21 C20 H201 125.0(12) no
C20 C21 C22 120.72(17) yes
C20 C21 H211 119.3(11) no
C22 C21 H211 120.0(11) no
C17 C22 C21 120.21(16) yes
C17 C22 H221 121.1(11) no
C21 C22 H221 118.7(11) no

loop_
_geom_bond_atom_site_label_1
_geom_bond_atom_site_label_2
_geom_bond_distance
_geom_bond_publ_flag
N1 O2 1.4589(15) yes
N1 C10 1.4682(19) yes
N1 C11 1.4243(19) yes
O2 C3 1.4247(18) yes
C3 C4 1.515(2) yes
C3 C8 1.498(2) yes
C3 H31 1.010(14) no
C4 O5 1.4281(19) yes
C4 H41 1.006(19) no
C4 H42 1.015(16) no
O5 N6 1.4553(16) yes
N6 C7 1.4776(19) yes
N6 C17 1.434(2) yes
C7 C8 1.508(2) yes
C7 H71 1.075(16) no
C7 H72 0.995(18) no
C8 C9 1.324(2) yes
C9 C10 1.496(2) yes
C9 H91 0.978(17) no
C10 H101 1.005(18) no
C10 H102 0.985(14) no
C11 C12 1.392(2) yes
C11 C16 1.402(2) yes
C12 C13 1.389(2) yes
C12 H121 0.96(2) no
C13 C14 1.384(3) yes
C13 H131 0.996(18) no
C14 C15 1.385(3) yes
C14 H141 0.965(19) no
C15 C16 1.382(2) yes
C15 H151 0.972(19) no
C16 H161 1.004(16) no
C17 C18 1.395(2) yes
C17 C22 1.392(2) yes
C18 C19 1.390(2) yes
C18 H181 0.96(2) no
C19 C20 1.387(3) yes
C19 H191 1.003(19) no
C20 C21 1.380(3) yes
C20 H201 0.935(18) no
C21 C22 1.390(2) yes
C21 H211 0.97(2) no
C22 H221 0.944(19) no

loop_
_geom_contact_atom_site_label_1
_geom_contact_atom_site_label_2
_geom_contact_distance
_geom_contact_site_symmetry_2
_geom_contact_publ_flag
O2 C9 3.310(2) 2_554 no
O2 C10 3.439(2) 2_554 no
O5 C7 3.476(2) 4_664 no
C4 C7 3.482(3) 1_554 no
C17 C22 3.572(2) 2_554 no

loop_
_geom_hbond_atom_site_label_D
_geom_hbond_atom_site_label_H
_geom_hbond_atom_site_label_A
_geom_hbond_site_symmetry_A
_geom_hbond_angle_DHA
_geom_hbond_distance_DH
_geom_hbond_distance_HA
_geom_hbond_distance_DA
_geom_hbond_publ_flag
C7 H71 O5 4_665 167(1) 1.08(2) 2.42(2) 3.476(2) no

loop_
_geom_torsion_atom_site_label_1
_geom_torsion_atom_site_label_2
_geom_torsion_atom_site_label_3
_geom_torsion_atom_site_label_4
_geom_torsion
_geom_torsion_publ_flag
O2 N1 C10 C9 49.0(2) no
O2 N1 C11 C12 139.7(1) no
O2 N1 C11 C16 -42.9(2) no
O2 C3 C4 O5 -171.3(1) no
O2 C3 C8 C7 157.9(1) no
O2 C3 C8 C9 -19.9(2) no
O5 N6 C7 C8 58.8(1) no
O5 N6 C17 C18 -24.1(2) no
O5 N6 C17 C22 159.9(1) no
O5 C4 C3 C8 -51.9(2) no
N1 O2 C3 C4 176.0(1) no
N1 O2 C3 C8 57.1(1) no
N1 C10 C9 C8 -12.8(2) no
N1 C11 C12 C13 175.6(2) no
N1 C11 C16 C15 -176.0(1) no
N6 O5 C4 C3 69.8(1) no
N6 C7 C8 C3 -45.7(2) no
N6 C7 C8 C9 132.1(2) no
N6 C17 C18 C19 -177.6(1) no
N6 C17 C22 C21 176.7(1) no
C3 O2 N1 C10 -74.1(1) no
C3 O2 N1 C11 160.3(1) no
C3 C8 C9 C10 -2.4(2) no
C4 O5 N6 C7 -73.6(1) no
C4 O5 N6 C17 163.8(1) no
C4 C3 C8 C7 41.3(2) no
C4 C3 C8 C9 -136.6(2) no
C7 N6 C17 C18 -141.9(1) no
C7 N6 C17 C22 42.1(2) no
C7 C8 C9 C10 179.9(1) no
C8 C7 N6 C17 176.4(1) no
C9 C10 N1 C11 168.5(1) no
C10 N1 C11 C12 19.5(2) no
C10 N1 C11 C16 -163.1(1) no
C11 C12 C13 C14 0.9(3) no
C11 C16 C15 C14 -0.3(3) no
C12 C11 C16 C15 1.5(2) no
C12 C13 C14 C15 0.3(3) no
C13 C12 C11 C16 -1.8(2) no
C13 C14 C15 C16 -0.6(3) no
C17 C18 C19 C20 1.1(3) no
C17 C22 C21 C20 0.8(3) no
C18 C17 C22 C21 0.7(2) no
C18 C19 C20 C21 0.4(3) no
C19 C18 C17 C22 -1.6(2) no
C19 C20 C21 C22 -1.4(3) no
